data_4310269
loop_
_publ_author_name
'Ping Lin'
'Richard A. Henderson'
'Ross W. Harrington'
'William Clegg'
'Chuan-De Wu'
'Xin-Tao Wu'

_publ_section_title
;
 New 1- and 2-Dimensional Polymeric Structures of Cyanopyridine Complexes
 of AgI and CuI
;
_journal_name_full 'Inorganic Chemistry'
_journal_page_first 181
_journal_page_last 188
_journal_paper_doi 10.1021/ic030254w
_journal_volume 43
_journal_year 2004
_chemical_formula_moiety 'C12 H8 Ag2 N6 O6'
_chemical_formula_sum 'C12 H8 Ag2 N6 O6'
_chemical_formula_weight 547.98
_chemical_name_systematic
;
  ?
;
_space_group_IT_number 14
_symmetry_cell_setting monoclinic
_symmetry_space_group_name_Hall '-P 2yn'
_symmetry_space_group_name_H-M 'P 1 21/n 1'
_atom_sites_solution_hydrogens geom
_atom_sites_solution_primary direct
_atom_sites_solution_secondary difmap
_audit_creation_method SHELXL-97
_cell_angle_alpha 90.00
_cell_angle_beta 98.0890(10)
_cell_angle_gamma 90.00
_cell_formula_units_Z 2
_cell_length_a 7.3378(4)
_cell_length_b 7.2624(4)
_cell_length_c 14.9373(8)
_cell_measurement_reflns_used 5873
_cell_measurement_temperature 160(2)
_cell_measurement_theta_max 28.8
_cell_measurement_theta_min 2.25
_cell_volume 788.09(7)
_computing_cell_refinement 'Bruker SAINT'
_computing_data_collection 'Bruker SMART'
_computing_data_reduction 'Bruker SAINT'
_computing_molecular_graphics 'Bruker SHELXTL'
_computing_publication_material 'Bruker SHELXTL and local programs'
_computing_structure_refinement 'Bruker SHELXTL'
_computing_structure_solution 'Bruker SHELXTL'
_diffrn_ambient_temperature 160(2)
_diffrn_measured_fraction_theta_full 0.933
_diffrn_measured_fraction_theta_max 0.933
_diffrn_measurement_device_type 'Bruker SMART 1K CCD diffractometer'
_diffrn_measurement_method 'thin-slice \w scans'
_diffrn_radiation_monochromator graphite
_diffrn_radiation_source 'sealed tube'
_diffrn_radiation_type MoK\a
_diffrn_radiation_wavelength 0.71073
_diffrn_reflns_av_R_equivalents 0.0234
_diffrn_reflns_av_sigmaI/netI 0.0197
_diffrn_reflns_limit_h_max 9
_diffrn_reflns_limit_h_min -9
_diffrn_reflns_limit_k_max 9
_diffrn_reflns_limit_k_min -9
_diffrn_reflns_limit_l_max 20
_diffrn_reflns_limit_l_min -19
_diffrn_reflns_number 6817
_diffrn_reflns_theta_full 28.87
_diffrn_reflns_theta_max 28.87
_diffrn_reflns_theta_min 2.75
_diffrn_standards_number 0
_exptl_absorpt_coefficient_mu 2.532
_exptl_absorpt_correction_T_max 0.786
_exptl_absorpt_correction_T_min 0.431
_exptl_absorpt_correction_type multi-scan
_exptl_crystal_colour colourless
_exptl_crystal_density_diffrn 2.309
_exptl_crystal_density_method 'not measured'
_exptl_crystal_description block
_exptl_crystal_F_000 528
_exptl_crystal_size_max 0.40
_exptl_crystal_size_mid 0.20
_exptl_crystal_size_min 0.10
_refine_diff_density_max 0.411
_refine_diff_density_min -0.520
_refine_diff_density_rms 0.067
_refine_ls_extinction_coef 0.0027(4)
_refine_ls_extinction_expression Fc^*^=kFc[1+0.001xFc^2^\l^3^/sin(2\q)]^-1/4^
_refine_ls_extinction_method SHELXL
_refine_ls_goodness_of_fit_ref 1.081
_refine_ls_hydrogen_treatment constr
_refine_ls_matrix_type full
_refine_ls_number_parameters 119
_refine_ls_number_reflns 1922
_refine_ls_number_restraints 0
_refine_ls_restrained_S_all 1.081
_refine_ls_R_factor_all 0.0225
_refine_ls_R_factor_gt 0.0197
_refine_ls_shift/su_max 0.001
_refine_ls_shift/su_mean 0.000
_refine_ls_structure_factor_coef Fsqd
_refine_ls_weighting_details 'calc w=1/[\s^2^(Fo^2^)+(0.0166P)^2^+0.6854P] where P=(Fo^2^+2Fc^2^)/3'
_refine_ls_weighting_scheme calc
_refine_ls_wR_factor_gt 0.0461
_refine_ls_wR_factor_ref 0.0475
_reflns_number_gt 1755
_reflns_number_total 1922
_reflns_threshold_expression I>2\s(I)
_cod_data_source_file ic030254w_s1_1.cif
_cod_data_source_block 1
_cod_original_sg_symbol_H-M 'P 21/n'
_cod_database_code 4310269

loop_
_symmetry_equiv_pos_as_xyz
'x, y, z'
'-x+1/2, y+1/2, -z+1/2'
'-x, -y, -z'
'x-1/2, -y-1/2, z-1/2'

loop_
_atom_site_label
_atom_site_type_symbol
_atom_site_fract_x
_atom_site_fract_y
_atom_site_fract_z
_atom_site_U_iso_or_equiv
_atom_site_adp_type
_atom_site_occupancy
_atom_site_symmetry_multiplicity
_atom_site_calc_flag
_atom_site_refinement_flags
_atom_site_disorder_assembly
_atom_site_disorder_group
Ag1 Ag 0.61679(2) 0.18570(2) 0.374981(10) 0.03126(8) Uani 1 1 d . . .
O1 O 0.4931(2) 0.3481(3) 0.23821(12) 0.0441(4) Uani 1 1 d . . .
O2 O 0.7794(2) 0.4173(4) 0.25331(12) 0.0601(6) Uani 1 1 d . . .
O3 O 0.6034(2) 0.4944(2) 0.13128(10) 0.0353(4) Uani 1 1 d . . .
N1 N 0.7089(2) 0.4003(2) 0.48413(11) 0.0236(3) Uani 1 1 d . . .
N2 N 0.5821(3) 0.0489(3) 0.61144(12) 0.0307(4) Uani 1 1 d . . .
N3 N 0.6259(2) 0.4189(2) 0.20755(11) 0.0265(4) Uani 1 1 d . . .
C1 C 0.6459(3) 0.1852(3) 0.59469(13) 0.0253(4) Uani 1 1 d . . .
C2 C 0.7174(3) 0.3633(3) 0.57327(13) 0.0221(4) Uani 1 1 d . . .
C3 C 0.7829(3) 0.4851(3) 0.64166(14) 0.0274(4) Uani 1 1 d . . .
H3 H 0.7877 0.4518 0.7035 0.033 Uiso 1 1 calc R . .
C4 C 0.8412(3) 0.6565(3) 0.61711(15) 0.0298(4) Uani 1 1 d . . .
H4 H 0.8866 0.7442 0.6620 0.036 Uiso 1 1 calc R . .
C5 C 0.8323(3) 0.6984(3) 0.52644(16) 0.0299(4) Uani 1 1 d . . .
H5 H 0.8703 0.8159 0.5081 0.036 Uiso 1 1 calc R . .
C6 C 0.7675(3) 0.5673(3) 0.46264(14) 0.0278(4) Uani 1 1 d . . .
H6 H 0.7643 0.5970 0.4005 0.033 Uiso 1 1 calc R . .

loop_
_atom_site_aniso_label
_atom_site_aniso_U_11
_atom_site_aniso_U_22
_atom_site_aniso_U_33
_atom_site_aniso_U_23
_atom_site_aniso_U_13
_atom_site_aniso_U_12
Ag1 0.04089(11) 0.02785(11) 0.02556(10) -0.00043(6) 0.00644(7) -0.00657(7)
O1 0.0367(9) 0.0563(12) 0.0393(9) 0.0134(8) 0.0048(7) -0.0095(8)
O2 0.0331(9) 0.109(2) 0.0362(10) 0.0131(12) -0.0015(8) -0.0078(11)
O3 0.0479(9) 0.0320(8) 0.0264(8) 0.0082(6) 0.0061(7) 0.0071(7)
N1 0.0241(8) 0.0226(9) 0.0242(8) 0.0013(7) 0.0043(6) 0.0000(6)
N2 0.0347(9) 0.0284(10) 0.0287(9) 0.0013(7) 0.0034(7) -0.0045(8)
N3 0.0331(9) 0.0224(9) 0.0243(8) -0.0015(7) 0.0049(7) 0.0029(7)
C1 0.0279(9) 0.0265(11) 0.0213(9) -0.0001(8) 0.0025(7) 0.0004(8)
C2 0.0211(8) 0.0203(9) 0.0251(9) 0.0010(7) 0.0036(7) 0.0015(7)
C3 0.0301(10) 0.0270(10) 0.0246(9) -0.0008(8) 0.0018(8) 0.0003(8)
C4 0.0303(10) 0.0241(10) 0.0340(11) -0.0063(8) 0.0013(8) -0.0024(8)
C5 0.0301(10) 0.0223(10) 0.0376(12) 0.0011(9) 0.0055(9) -0.0023(8)
C6 0.0308(10) 0.0254(10) 0.0278(10) 0.0030(8) 0.0065(8) -0.0010(8)

loop_
_atom_type_symbol
_atom_type_description
_atom_type_scat_dispersion_real
_atom_type_scat_dispersion_imag
_atom_type_scat_source
C C 0.0033 0.0016 'International Tables Vol C Tables 4.2.6.8 and 6.1.1.4'
H H 0.0000 0.0000 'International Tables Vol C Tables 4.2.6.8 and 6.1.1.4'
N N 0.0061 0.0033 'International Tables Vol C Tables 4.2.6.8 and 6.1.1.4'
Ag Ag -0.8971 1.1015 'International Tables Vol C Tables 4.2.6.8 and 6.1.1.4'
O O 0.0106 0.0060 'International Tables Vol C Tables 4.2.6.8 and 6.1.1.4'

loop_
_geom_angle_atom_site_label_1
_geom_angle_atom_site_label_2
_geom_angle_atom_site_label_3
_geom_angle
_geom_angle_site_symmetry_1
_geom_angle_site_symmetry_3
_geom_angle_publ_flag
O1 Ag1 O3 116.92(6) . 2_645 ?
O1 Ag1 N1 107.91(7) . . ?
O1 Ag1 N2 105.75(6) . 3_656 ?
O3 Ag1 N1 104.13(5) 2_645 . ?
O3 Ag1 N2 97.37(6) 2_645 3_656 ?
N1 Ag1 N2 125.22(6) . 3_656 ?
Ag1 O1 N3 106.96(13) . . ?
Ag1 O3 N3 105.88(13) 2_655 . ?
Ag1 N1 C2 122.34(13) . . ?
Ag1 N1 C6 121.20(13) . . ?
C2 N1 C6 116.36(18) . . ?
Ag1 N2 C1 164.12(17) 3_656 . ?
O1 N3 O2 119.57(19) . . ?
O1 N3 O3 120.31(18) . . ?
O2 N3 O3 120.10(19) . . ?
N2 C1 C2 176.9(2) . . ?
N1 C2 C1 115.30(18) . . ?
N1 C2 C3 124.26(19) . . ?
C1 C2 C3 120.40(18) . . ?
C2 C3 C4 117.87(19) . . ?
C3 C4 C5 119.0(2) . . ?
C4 C5 C6 119.2(2) . . ?
N1 C6 C5 123.3(2) . . ?

loop_
_geom_bond_atom_site_label_1
_geom_bond_atom_site_label_2
_geom_bond_distance
_geom_bond_site_symmetry_2
_geom_bond_publ_flag
Ag1 O1 2.4221(18) . ?
Ag1 O3 2.4921(18) 2_645 ?
Ag1 N1 2.2878(17) . ?
Ag1 N2 2.2710(19) 3_656 ?
O1 N3 1.245(2) . ?
O2 N3 1.233(2) . ?
O3 Ag1 2.4921(18) 2_655 ?
O3 N3 1.254(2) . ?
N1 C2 1.351(3) . ?
N1 C6 1.341(3) . ?
N2 Ag1 2.2710(18) 3_656 ?
N2 C1 1.138(3) . ?
C1 C2 1.449(3) . ?
C2 C3 1.385(3) . ?
C3 C4 1.383(3) . ?
C4 C5 1.381(3) . ?
C5 C6 1.384(3) . ?
